data_4038661
loop_
_publ_author_name
'Hirakawa, Fumiya'
'Nakagawa, Hiroshi'
'Honda, Shunya'
'Ishida, Shintaro'
'Iwamoto, Takeaki'

_publ_section_title
;
 Trialkylphosphines Having a Bulky Phosphacyclopentane Backbone:
 Structural and Redox Properties Depending on the Exocyclic Alkyl Groups
 and EPR Observation of a Persistent Trialkylphosphine Radical Cation.
;
_journal_name_full 'The Journal of organic chemistry'
_journal_paper_doi 10.1021/acs.joc.0c01393
_journal_year 2020
_chemical_formula_sum 'C20 H49 P Si4'
_chemical_formula_weight 432.92
_space_group_crystal_system triclinic
_space_group_IT_number 2
_space_group_name_Hall '-P 1'
_space_group_name_H-M_alt 'P -1'
_atom_sites_solution_hydrogens geom
_audit_creation_method SHELXL-2018/1
_cell_angle_alpha 109.976(3)
_cell_angle_beta 92.190(4)
_cell_angle_gamma 108.632(4)
_cell_formula_units_Z 2
_cell_length_a 8.365(2)
_cell_length_b 11.304(3)
_cell_length_c 16.179(4)
_cell_measurement_reflns_used 2432
_cell_measurement_temperature 100(2)
_cell_measurement_theta_max 27.92
_cell_measurement_theta_min 2.68
_cell_volume 1343.7(6)
_computing_cell_refinement 'APEX2 (Bruker AXS, 2006)'
_computing_data_collection 'APEX2 (Bruker AXS, 2006)'
_computing_data_reduction 'SAINT (Bruker AXS, 2004)'
_computing_molecular_graphics 'XSHEL (Bruker AXS,2002)'
_computing_publication_material 'XCIF (Bruker AXS, 2001)'
_computing_structure_refinement 'SHELXL-2018/1 (Sheldrick, 2018)'
_computing_structure_solution 'SHELXS-97 (Sheldrick, 1997)'
_diffrn_ambient_temperature 100(2)
_diffrn_detector_area_resol_mean 8.333
_diffrn_measured_fraction_theta_full 0.973
_diffrn_measured_fraction_theta_max 0.971
_diffrn_measurement_device_type 'Bruker APEXII CCD area detector'
_diffrn_measurement_method 'phi and omega scans'
_diffrn_radiation_monochromator 'Bruker Helios multilayer confocal mirror'
_diffrn_radiation_source 'Bruker TXS fine-focus rotating anode'
_diffrn_radiation_type MoK\a
_diffrn_radiation_wavelength 0.71073
_diffrn_reflns_av_R_equivalents 0.0390
_diffrn_reflns_av_unetI/netI 0.0712
_diffrn_reflns_Laue_measured_fraction_full 0.973
_diffrn_reflns_Laue_measured_fraction_max 0.971
_diffrn_reflns_limit_h_max 10
_diffrn_reflns_limit_h_min -9
_diffrn_reflns_limit_k_max 13
_diffrn_reflns_limit_k_min -11
_diffrn_reflns_limit_l_max 19
_diffrn_reflns_limit_l_min -19
_diffrn_reflns_number 6564
_diffrn_reflns_point_group_measured_fraction_full 0.973
_diffrn_reflns_point_group_measured_fraction_max 0.971
_diffrn_reflns_theta_full 25.242
_diffrn_reflns_theta_max 25.498
_diffrn_reflns_theta_min 1.358
_exptl_absorpt_coefficient_mu 0.284
_exptl_absorpt_correction_T_max 0.7456
_exptl_absorpt_correction_T_min 0.5093
_exptl_absorpt_correction_type empirical
_exptl_absorpt_process_details
;
SADABS Sheldrick 1996
;
_exptl_crystal_colour colorless
_exptl_crystal_density_diffrn 1.070
_exptl_crystal_description block
_exptl_crystal_F_000 480
_exptl_crystal_size_max 0.100
_exptl_crystal_size_mid 0.100
_exptl_crystal_size_min 0.100
_refine_diff_density_max 0.728
_refine_diff_density_min -0.393
_refine_diff_density_rms 0.082
_refine_ls_extinction_method none
_refine_ls_goodness_of_fit_ref 1.080
_refine_ls_hydrogen_treatment constr
_refine_ls_matrix_type full
_refine_ls_number_parameters 241
_refine_ls_number_reflns 4860
_refine_ls_number_restraints 0
_refine_ls_restrained_S_all 1.080
_refine_ls_R_factor_all 0.0789
_refine_ls_R_factor_gt 0.0532
_refine_ls_shift/su_max 0.000
_refine_ls_shift/su_mean 0.000
_refine_ls_structure_factor_coef Fsqd
_refine_ls_weighting_details 'w=1/[\s^2^(Fo^2^)+(0.0550P)^2^+1.7265P] where P=(Fo^2^+2Fc^2^)/3'
_refine_ls_weighting_scheme calc
_refine_ls_wR_factor_gt 0.1207
_refine_ls_wR_factor_ref 0.1334
_reflns_Friedel_coverage 0.000
_reflns_number_gt 3817
_reflns_number_total 4860
_reflns_threshold_expression 'I > 2\s(I)'
_cod_data_source_file jo0c01393_si_003.cif
_cod_data_source_block fh30aa_CCDC-1991936
_cod_database_code 4038661
_shelx_shelxl_version_number 2018/1
_shelx_space_group_comment
;
The symmetry employed for this shelxl refinement is uniquely defined
by the following loop, which should always be used as a source of
symmetry information in preference to the above space-group names.
They are only intended as comments.
;
_shelx_estimated_absorpt_t_min 0.972
_shelx_estimated_absorpt_t_max 0.972

loop_
_space_group_symop_operation_xyz
'x, y, z'
'-x, -y, -z'

loop_
_atom_site_label
_atom_site_type_symbol
_atom_site_fract_x
_atom_site_fract_y
_atom_site_fract_z
_atom_site_U_iso_or_equiv
_atom_site_adp_type
_atom_site_occupancy
_atom_site_site_symmetry_order
_atom_site_calc_flag
_atom_site_refinement_flags_posn
_atom_site_refinement_flags_adp
_atom_site_refinement_flags_occupancy
_atom_site_disorder_assembly
_atom_site_disorder_group
P1 P 0.69819(10) -0.08450(6) 0.23150(5) 0.0132(2) Uani 1 1 d . . . . .
C1 C 0.7041(4) 0.0848(3) 0.31486(18) 0.0150(7) Uani 1 1 d . . . . .
C2 C 0.5579(4) 0.0313(3) 0.36555(19) 0.0196(7) Uani 1 1 d . . . . .
H1 H 0.602875 -0.000463 0.408117 0.023 Uiso 1 1 calc R U . . .
H2 H 0.520089 0.105627 0.399985 0.023 Uiso 1 1 calc R U . . .
C3 C 0.4056(4) -0.0838(3) 0.30040(19) 0.0180(7) Uani 1 1 d . . . . .
H3 H 0.341825 -0.047565 0.268581 0.022 Uiso 1 1 calc R U . . .
H4 H 0.327230 -0.128866 0.333707 0.022 Uiso 1 1 calc R U . . .
C4 C 0.4677(4) -0.1885(3) 0.23124(18) 0.0141(7) Uani 1 1 d . . . . .
Si1 Si 0.65714(12) 0.22580(7) 0.28900(6) 0.0185(2) Uani 1 1 d . . . . .
C5 C 0.6605(5) 0.3605(3) 0.3979(2) 0.0313(9) Uani 1 1 d . . . . .
H5 H 0.774149 0.397911 0.434328 0.047 Uiso 1 1 calc R U . . .
H6 H 0.574811 0.321397 0.429938 0.047 Uiso 1 1 calc R U . . .
H7 H 0.634193 0.432263 0.385991 0.047 Uiso 1 1 calc R U . . .
C6 C 0.8146(4) 0.3181(3) 0.2318(2) 0.0251(8) Uani 1 1 d . . . . .
H8 H 0.875981 0.410840 0.273157 0.038 Uiso 1 1 calc R U . . .
H9 H 0.753099 0.318977 0.179327 0.038 Uiso 1 1 calc R U . . .
H10 H 0.896483 0.272602 0.213174 0.038 Uiso 1 1 calc R U . . .
C7 C 0.4368(5) 0.1746(3) 0.2259(2) 0.0290(9) Uani 1 1 d . . . . .
H11 H 0.427245 0.249354 0.210899 0.044 Uiso 1 1 calc R U . . .
H12 H 0.351158 0.151760 0.263014 0.044 Uiso 1 1 calc R U . . .
H13 H 0.417176 0.096178 0.171008 0.044 Uiso 1 1 calc R U . . .
Si2 Si 0.91908(11) 0.16199(7) 0.39617(5) 0.0176(2) Uani 1 1 d . . . . .
C8 C 0.8802(5) 0.2183(3) 0.5145(2) 0.0309(9) Uani 1 1 d . . . . .
H14 H 0.818012 0.139439 0.528117 0.046 Uiso 1 1 calc R U . . .
H15 H 0.812169 0.276492 0.522211 0.046 Uiso 1 1 calc R U . . .
H16 H 0.989959 0.268306 0.554880 0.046 Uiso 1 1 calc R U . . .
C9 C 1.0795(4) 0.3126(3) 0.3838(2) 0.0280(8) Uani 1 1 d . . . . .
H17 H 1.185286 0.343248 0.425714 0.042 Uiso 1 1 calc R U . . .
H18 H 1.032917 0.385122 0.396674 0.042 Uiso 1 1 calc R U . . .
H19 H 1.103817 0.288014 0.322726 0.042 Uiso 1 1 calc R U . . .
C10 C 1.0396(4) 0.0456(3) 0.3852(2) 0.0236(8) Uani 1 1 d . . . . .
H20 H 1.069621 0.018978 0.325294 0.035 Uiso 1 1 calc R U . . .
H21 H 0.968190 -0.034610 0.394792 0.035 Uiso 1 1 calc R U . . .
H22 H 1.144208 0.091307 0.429702 0.035 Uiso 1 1 calc R U . . .
Si3 Si 0.50264(11) -0.31378(7) 0.28019(5) 0.0163(2) Uani 1 1 d . . . . .
C11 C 0.6290(5) -0.4105(3) 0.2132(2) 0.0269(8) Uani 1 1 d . . . . .
H23 H 0.619466 -0.487861 0.229717 0.040 Uiso 1 1 calc R U . . .
H24 H 0.749370 -0.352024 0.225180 0.040 Uiso 1 1 calc R U . . .
H25 H 0.584316 -0.442123 0.149574 0.040 Uiso 1 1 calc R U . . .
C12 C 0.3013(4) -0.4405(3) 0.2885(2) 0.0251(8) Uani 1 1 d . . . . .
H26 H 0.235976 -0.497545 0.228647 0.038 Uiso 1 1 calc R U . . .
H27 H 0.232288 -0.393706 0.324345 0.038 Uiso 1 1 calc R U . . .
H28 H 0.330400 -0.496535 0.316932 0.038 Uiso 1 1 calc R U . . .
C13 C 0.6158(5) -0.2325(3) 0.3991(2) 0.0288(9) Uani 1 1 d . . . . .
H29 H 0.638152 -0.300446 0.417757 0.043 Uiso 1 1 calc R U . . .
H30 H 0.543878 -0.193131 0.437693 0.043 Uiso 1 1 calc R U . . .
H31 H 0.724477 -0.161714 0.403867 0.043 Uiso 1 1 calc R U . . .
Si4 Si 0.27979(11) -0.29136(7) 0.13395(5) 0.0166(2) Uani 1 1 d . . . . .
C14 C 0.0781(4) -0.3190(3) 0.1833(2) 0.0241(8) Uani 1 1 d . . . . .
H32 H 0.055807 -0.234503 0.205918 0.036 Uiso 1 1 calc R U . . .
H33 H 0.090897 -0.349101 0.232417 0.036 Uiso 1 1 calc R U . . .
H34 H -0.017756 -0.387671 0.137408 0.036 Uiso 1 1 calc R U . . .
C15 C 0.2398(5) -0.2156(3) 0.0523(2) 0.0266(8) Uani 1 1 d . . . . .
H35 H 0.122643 -0.264491 0.019538 0.040 Uiso 1 1 calc R U . . .
H36 H 0.320818 -0.221694 0.010249 0.040 Uiso 1 1 calc R U . . .
H37 H 0.254893 -0.120855 0.084414 0.040 Uiso 1 1 calc R U . . .
C16 C 0.2809(5) -0.4614(3) 0.0613(2) 0.0266(8) Uani 1 1 d . . . . .
H38 H 0.177711 -0.508434 0.015806 0.040 Uiso 1 1 calc R U . . .
H39 H 0.283291 -0.514270 0.098020 0.040 Uiso 1 1 calc R U . . .
H40 H 0.382388 -0.449969 0.032196 0.040 Uiso 1 1 calc R U . . .
C17 C 0.7502(4) -0.0729(3) 0.12120(19) 0.0166(7) Uani 1 1 d . . . . .
C18 C 0.7169(5) -0.2178(3) 0.0569(2) 0.0229(8) Uani 1 1 d . . . . .
H41 H 0.593550 -0.268559 0.042436 0.034 Uiso 1 1 calc R U . . .
H42 H 0.773990 -0.260884 0.085254 0.034 Uiso 1 1 calc R U . . .
H43 H 0.761930 -0.216183 0.002123 0.034 Uiso 1 1 calc R U . . .
C19 C 0.6599(5) -0.0079(3) 0.0762(2) 0.0233(8) Uani 1 1 d . . . . .
H44 H 0.697454 0.088875 0.111249 0.035 Uiso 1 1 calc R U . . .
H45 H 0.535911 -0.048529 0.072136 0.035 Uiso 1 1 calc R U . . .
H46 H 0.688084 -0.022279 0.016098 0.035 Uiso 1 1 calc R U . . .
C20 C 0.9430(4) 0.0043(3) 0.1395(2) 0.0221(7) Uani 1 1 d . . . . .
H47 H 0.981662 0.009338 0.083947 0.033 Uiso 1 1 calc R U . . .
H48 H 1.002578 -0.042505 0.162803 0.033 Uiso 1 1 calc R U . . .
H49 H 0.968442 0.095440 0.183404 0.033 Uiso 1 1 calc R U . . .

loop_
_atom_site_aniso_label
_atom_site_aniso_U_11
_atom_site_aniso_U_22
_atom_site_aniso_U_33
_atom_site_aniso_U_23
_atom_site_aniso_U_13
_atom_site_aniso_U_12
P1 0.0134(5) 0.0122(3) 0.0165(4) 0.0071(3) 0.0041(3) 0.0057(3)
C1 0.0176(18) 0.0114(12) 0.0176(13) 0.0064(10) 0.0046(13) 0.0059(12)
C2 0.0197(19) 0.0178(13) 0.0215(15) 0.0064(11) 0.0104(14) 0.0071(13)
C3 0.0179(18) 0.0174(13) 0.0220(14) 0.0082(11) 0.0094(13) 0.0088(13)
C4 0.0151(18) 0.0133(12) 0.0162(13) 0.0069(10) 0.0056(13) 0.0061(12)
Si1 0.0199(5) 0.0119(3) 0.0261(4) 0.0080(3) 0.0052(4) 0.0073(4)
C5 0.041(2) 0.0160(14) 0.0375(19) 0.0054(13) 0.0103(17) 0.0148(15)
C6 0.027(2) 0.0179(14) 0.0353(17) 0.0167(13) 0.0059(15) 0.0069(14)
C7 0.027(2) 0.0236(15) 0.0437(19) 0.0168(14) 0.0041(17) 0.0139(15)
Si2 0.0179(5) 0.0147(4) 0.0181(4) 0.0061(3) 0.0021(4) 0.0032(3)
C8 0.036(2) 0.0332(17) 0.0193(15) 0.0052(13) 0.0021(15) 0.0120(17)
C9 0.023(2) 0.0211(14) 0.0354(18) 0.0115(13) -0.0014(16) 0.0015(14)
C10 0.0176(19) 0.0254(15) 0.0275(16) 0.0108(12) -0.0008(14) 0.0070(14)
Si3 0.0148(5) 0.0148(4) 0.0236(4) 0.0121(3) 0.0054(4) 0.0052(3)
C11 0.024(2) 0.0227(15) 0.046(2) 0.0199(14) 0.0132(16) 0.0154(15)
C12 0.024(2) 0.0231(15) 0.0355(17) 0.0181(13) 0.0104(15) 0.0086(15)
C13 0.029(2) 0.0292(16) 0.0314(17) 0.0224(14) 0.0005(16) 0.0036(15)
Si4 0.0138(5) 0.0153(4) 0.0206(4) 0.0074(3) 0.0019(4) 0.0043(3)
C14 0.0178(19) 0.0240(15) 0.0315(17) 0.0116(13) 0.0027(15) 0.0074(14)
C15 0.023(2) 0.0284(16) 0.0287(16) 0.0145(13) 0.0006(15) 0.0066(15)
C16 0.024(2) 0.0195(14) 0.0278(16) 0.0042(12) 0.0011(15) 0.0023(14)
C17 0.0178(18) 0.0167(13) 0.0192(14) 0.0098(11) 0.0059(13) 0.0075(13)
C18 0.029(2) 0.0209(14) 0.0205(15) 0.0066(12) 0.0092(14) 0.0112(14)
C19 0.028(2) 0.0225(14) 0.0224(15) 0.0119(12) 0.0041(14) 0.0093(14)
C20 0.0208(19) 0.0263(15) 0.0269(16) 0.0164(13) 0.0117(14) 0.0102(14)

loop_
_atom_type_symbol
_atom_type_description
_atom_type_scat_dispersion_real
_atom_type_scat_dispersion_imag
_atom_type_scat_source
C C 0.0033 0.0016 'International Tables Vol C Tables 4.2.6.8 and 6.1.1.4'
H H 0.0000 0.0000 'International Tables Vol C Tables 4.2.6.8 and 6.1.1.4'
Si Si 0.0817 0.0704 'International Tables Vol C Tables 4.2.6.8 and 6.1.1.4'
P P 0.1023 0.0942 'International Tables Vol C Tables 4.2.6.8 and 6.1.1.4'

loop_
_geom_angle_atom_site_label_1
_geom_angle_atom_site_label_2
_geom_angle_atom_site_label_3
_geom_angle
_geom_angle_site_symmetry_1
_geom_angle_site_symmetry_3
_geom_angle_publ_flag
C17 P1 C4 116.13(12) . . ?
C17 P1 C1 111.33(12) . . ?
C4 P1 C1 98.02(13) . . ?
C2 C1 P1 98.58(17) . . ?
C2 C1 Si1 105.71(19) . . ?
P1 C1 Si1 127.49(15) . . ?
C2 C1 Si2 107.69(18) . . ?
P1 C1 Si2 106.64(14) . . ?
Si1 C1 Si2 108.99(13) . . ?
C3 C2 C1 111.1(2) . . ?
C2 C3 C4 110.4(3) . . ?
C3 C4 P1 103.00(18) . . ?
C3 C4 Si4 105.47(19) . . ?
P1 C4 Si4 129.76(16) . . ?
C3 C4 Si3 110.6(2) . . ?
P1 C4 Si3 101.08(13) . . ?
Si4 C4 Si3 106.33(13) . . ?
C7 Si1 C6 107.40(16) . . ?
C7 Si1 C5 103.41(16) . . ?
C6 Si1 C5 104.46(16) . . ?
C7 Si1 C1 114.83(13) . . ?
C6 Si1 C1 117.09(15) . . ?
C5 Si1 C1 108.30(14) . . ?
C10 Si2 C8 107.01(15) . . ?
C10 Si2 C9 103.30(16) . . ?
C8 Si2 C9 106.49(16) . . ?
C10 Si2 C1 114.72(12) . . ?
C8 Si2 C1 109.94(16) . . ?
C9 Si2 C1 114.73(13) . . ?
C11 Si3 C12 106.90(15) . . ?
C11 Si3 C13 107.32(16) . . ?
C12 Si3 C13 101.53(16) . . ?
C11 Si3 C4 111.59(14) . . ?
C12 Si3 C4 114.76(14) . . ?
C13 Si3 C4 113.95(13) . . ?
C15 Si4 C14 102.79(15) . . ?
C15 Si4 C16 103.82(15) . . ?
C14 Si4 C16 107.59(15) . . ?
C15 Si4 C4 119.09(13) . . ?
C14 Si4 C4 107.26(14) . . ?
C16 Si4 C4 115.17(13) . . ?
C19 C17 C20 109.2(2) . . ?
C19 C17 C18 108.7(2) . . ?
C20 C17 C18 107.9(3) . . ?
C19 C17 P1 120.0(2) . . ?
C20 C17 P1 104.50(19) . . ?
C18 C17 P1 106.1(2) . . ?

loop_
_geom_bond_atom_site_label_1
_geom_bond_atom_site_label_2
_geom_bond_distance
_geom_bond_site_symmetry_2
_geom_bond_publ_flag
P1 C17 1.891(3) . ?
P1 C4 1.910(3) . ?
P1 C1 1.912(3) . ?
C1 C2 1.574(5) . ?
C1 Si1 1.927(3) . ?
C1 Si2 1.939(3) . ?
C2 C3 1.526(4) . ?
C3 C4 1.567(4) . ?
C4 Si4 1.921(3) . ?
C4 Si3 1.932(3) . ?
Si1 C7 1.883(3) . ?
Si1 C6 1.886(4) . ?
Si1 C5 1.887(3) . ?
Si2 C10 1.865(3) . ?
Si2 C8 1.877(3) . ?
Si2 C9 1.879(4) . ?
Si3 C11 1.872(3) . ?
Si3 C12 1.875(4) . ?
Si3 C13 1.882(3) . ?
Si4 C15 1.875(3) . ?
Si4 C14 1.876(4) . ?
Si4 C16 1.883(3) . ?
C17 C19 1.523(4) . ?
C17 C20 1.529(5) . ?
C17 C18 1.537(4) . ?

loop_
_geom_torsion_atom_site_label_1
_geom_torsion_atom_site_label_2
_geom_torsion_atom_site_label_3
_geom_torsion_atom_site_label_4
_geom_torsion
_geom_torsion_site_symmetry_1
_geom_torsion_site_symmetry_2
_geom_torsion_site_symmetry_3
_geom_torsion_site_symmetry_4
_geom_torsion_publ_flag
P1 C1 C2 C3 -42.8(2) . . . . ?
Si1 C1 C2 C3 90.2(2) . . . . ?
Si2 C1 C2 C3 -153.41(18) . . . . ?
C1 C2 C3 C4 46.8(3) . . . . ?
C2 C3 C4 P1 -23.7(3) . . . . ?
C2 C3 C4 Si4 -161.9(2) . . . . ?
C2 C3 C4 Si3 83.6(3) . . . . ?
C4 P1 C17 C19 62.1(2) . . . . ?
C1 P1 C17 C19 -48.9(3) . . . . ?
C4 P1 C17 C20 -175.19(16) . . . . ?
C1 P1 C17 C20 73.8(2) . . . . ?
C4 P1 C17 C18 -61.3(2) . . . . ?
C1 P1 C17 C18 -172.33(19) . . . . ?
